data_7055308
loop_
_publ_author_name
'Cheng, Hong-Jian'
'Shen, Ya-Li'
'Lu, Yi-Feng'
'Ma, Ji'
'Ji, Hong-Wei'
'Yin, Wen-Yu'
'Tang, Xiao-Yan'
'Ma, Yun-Sheng'
'Yuan, Rong-Xin'

_publ_section_title
;
 Alkyl group-directed assembly of coordination polymers based on
 bis-(4-imidazol-1-yl-phenyl)-amine and their photocatalytic properties
;
_journal_issue 3
_journal_name_full 'New J. Chem.'
_journal_page_first 2479
_journal_paper_doi 10.1039/C5NJ02760H
_journal_volume 40
_journal_year 2016
_chemical_formula_moiety ' [Zn2(5-Me-1,3-BDC)2(bimpa)2]n'
_chemical_formula_sum 'C54 H42 N10 O8 Zn2'
_chemical_formula_weight 1089.71
_space_group_crystal_system orthorhombic
_space_group_IT_number 19
_space_group_name_Hall 'P 2ac 2ab'
_space_group_name_H-M_alt 'P 21 21 21'
_symmetry_space_group_name_Hall 'P 2ac 2ab'
_symmetry_space_group_name_H-M 'P 21 21 21'
_atom_sites_solution_hydrogens geom
_audit_creation_method SHELXL-2014/7
_audit_update_record
;
2015-12-17 deposited with the CCDC.
2016-01-12 downloaded from the CCDC.
;
_cell_angle_alpha 90
_cell_angle_beta 90
_cell_angle_gamma 90
_cell_formula_units_Z 4
_cell_length_a 11.616(4)
_cell_length_b 11.825(4)
_cell_length_c 36.389(11)
_cell_measurement_reflns_used 9945
_cell_measurement_temperature 293(2)
_cell_measurement_theta_max 24.503
_cell_measurement_theta_min 2.4055
_cell_volume 4998(3)
_computing_cell_refinement 'Bruker SAINT'
_computing_data_collection 'Bruker APEX2'
_computing_data_reduction 'Bruker SAINT'
_computing_molecular_graphics 'Bruker SHELXTL'
_computing_publication_material 'Bruker SHELXTL'
_computing_structure_refinement 'SHELXL-2014/7 (Sheldrick, 2014)'
_computing_structure_solution 'SHELXL-2014/7 (Sheldrick, 2014)'
_diffrn_ambient_temperature 293(2)
_diffrn_detector_area_resol_mean 'phi and omega scans'
_diffrn_measured_fraction_theta_full 0.998
_diffrn_measured_fraction_theta_max 0.960
_diffrn_measurement_device_type graphite
_diffrn_measurement_method 'Bruker ApexII'
_diffrn_radiation_type MoK\a
_diffrn_radiation_wavelength 0.71073
_diffrn_reflns_av_R_equivalents 0.0472
_diffrn_reflns_av_unetI/netI 0.0439
_diffrn_reflns_Laue_measured_fraction_full 0.998
_diffrn_reflns_Laue_measured_fraction_max 0.960
_diffrn_reflns_limit_h_max 13
_diffrn_reflns_limit_h_min -13
_diffrn_reflns_limit_k_max 14
_diffrn_reflns_limit_k_min -14
_diffrn_reflns_limit_l_max 43
_diffrn_reflns_limit_l_min -40
_diffrn_reflns_number 42502
_diffrn_reflns_point_group_measured_fraction_full 0.997
_diffrn_reflns_point_group_measured_fraction_max 0.957
_diffrn_reflns_theta_full 24.999
_diffrn_reflns_theta_max 24.999
_diffrn_reflns_theta_min 1.119
_diffrn_source 'fine-focus sealed tube'
_exptl_absorpt_coefficient_mu 1.026
_exptl_absorpt_correction_T_max 0.814
_exptl_absorpt_correction_T_min 0.742
_exptl_absorpt_correction_type multi-scan
_exptl_absorpt_process_details 'SADABS, (Sheldrick 2008)'
_exptl_crystal_colour brown
_exptl_crystal_density_diffrn 1.448
_exptl_crystal_density_method 'not measured'
_exptl_crystal_description block
_exptl_crystal_F_000 2240
_exptl_crystal_preparation Luminescent
_exptl_crystal_size_max 0.300
_exptl_crystal_size_mid 0.300
_exptl_crystal_size_min 0.200
_refine_diff_density_max 1.065
_refine_diff_density_min -0.798
_refine_diff_density_rms 0.081
_refine_ls_abs_structure_details
;
 Flack x determined using 3041 quotients [(I+)-(I-)]/[(I+)+(I-)]
 (Parsons, Flack and Wagner, Acta Cryst. B69 (2013) 249-259).
;
_refine_ls_abs_structure_Flack 0.044(5)
_refine_ls_extinction_method none
_refine_ls_goodness_of_fit_ref 1.073
_refine_ls_hydrogen_treatment constr
_refine_ls_matrix_type full
_refine_ls_number_parameters 668
_refine_ls_number_reflns 8629
_refine_ls_number_restraints 0
_refine_ls_restrained_S_all 1.073
_refine_ls_R_factor_all 0.0674
_refine_ls_R_factor_gt 0.0562
_refine_ls_shift/su_max 0.001
_refine_ls_shift/su_mean 0.000
_refine_ls_structure_factor_coef Fsqd
_refine_ls_weighting_details 'w=1/[\s^2^(Fo^2^)+(0.0689P)^2^+13.3369P] where P=(Fo^2^+2Fc^2^)/3'
_refine_ls_weighting_scheme calc
_refine_ls_wR_factor_gt 0.1393
_refine_ls_wR_factor_ref 0.1508
_reflns_Friedel_coverage 0.782
_reflns_Friedel_fraction_full 0.995
_reflns_Friedel_fraction_max 0.953
_reflns_number_gt 7713
_reflns_number_total 8629
_reflns_threshold_expression 'I > 2\s(I)'
_cod_data_source_file c5nj02760h2.cif
_cod_data_source_block T
_cod_depositor_comments 'Adding full bibliography for 7055308--7055311.cif.'
_cod_database_code 7055308
_shelx_shelxl_version_number 2014/7
_shelx_space_group_comment
;
The symmetry employed for this shelxl refinement is uniquely defined
by the following loop, which should always be used as a source of
symmetry information in preference to the above space-group names.
They are only intended as comments.
;
_shelx_estimated_absorpt_t_min 0.748
_shelx_estimated_absorpt_t_max 0.821

loop_
_space_group_symop_operation_xyz
'x, y, z'
'-x+1/2, -y, z+1/2'
'x+1/2, -y+1/2, -z'
'-x, y+1/2, -z+1/2'

loop_
_atom_site_label
_atom_site_type_symbol
_atom_site_fract_x
_atom_site_fract_y
_atom_site_fract_z
_atom_site_U_iso_or_equiv
_atom_site_adp_type
_atom_site_occupancy
_atom_site_site_symmetry_order
_atom_site_calc_flag
_atom_site_refinement_flags_posn
_atom_site_refinement_flags_adp
Zn1 Zn 0.12606(10) 0.12034(11) 0.68908(3) 0.0310(3) Uani 1 1 d . .
Zn2 Zn 0.39495(10) 0.11762(11) 0.93622(3) 0.0313(3) Uani 1 1 d . .
O1 O 0.2368(7) 0.0331(7) 0.71784(18) 0.0385(18) Uani 1 1 d . .
O2 O 0.1783(7) 0.1317(7) 0.7660(2) 0.048(2) Uani 1 1 d . .
O3 O 0.3578(7) 0.0660(7) 0.88576(18) 0.0425(19) Uani 1 1 d . .
O4 O 0.4903(8) -0.0661(7) 0.8938(2) 0.052(2) Uani 1 1 d . .
O5 O 0.1599(7) 0.0802(7) 0.63708(18) 0.0422(19) Uani 1 1 d . .
O6 O 0.3034(8) 0.2013(8) 0.6463(2) 0.048(2) Uani 1 1 d . .
O7 O 0.1868(7) -0.0077(7) 0.46614(19) 0.043(2) Uani 1 1 d . .
O8 O 0.0974(7) -0.0821(6) 0.5138(2) 0.0449(19) Uani 1 1 d . .
N1 N -0.0246(8) 0.0366(8) 0.6983(2) 0.038(2) Uani 1 1 d . .
N2 N -0.1937(8) -0.0428(8) 0.6912(3) 0.042(2) Uani 1 1 d . .
N3 N -0.6549(8) -0.1312(8) 0.6544(3) 0.044(2) Uani 1 1 d . .
H3A H -0.6939 -0.0752 0.6459 0.053 Uiso 1 1 calc R U
N4 N -0.8942(9) -0.5347(8) 0.6804(3) 0.040(2) Uani 1 1 d . .
N5 N -0.9167(8) -0.7151(7) 0.6897(3) 0.038(2) Uani 1 1 d . .
N6 N 0.3019(7) 0.2624(8) 0.9399(3) 0.039(2) Uani 1 1 d . .
N7 N 0.2297(8) 0.4304(8) 0.9344(3) 0.044(2) Uani 1 1 d . .
N8 N 0.1523(8) 0.8883(9) 0.9068(3) 0.046(2) Uani 1 1 d . .
H8A H 0.2075 0.9273 0.8974 0.055 Uiso 1 1 calc R U
N9 N -0.2509(7) 1.1294(9) 0.9395(3) 0.040(2) Uani 1 1 d . .
N10 N -0.4380(8) 1.1562(8) 0.9416(2) 0.037(2) Uani 1 1 d . .
C1 C -0.1243(10) 0.0374(10) 0.6801(3) 0.044(3) Uani 1 1 d . .
H1A H -0.1423 0.0890 0.6617 0.053 Uiso 1 1 calc R U
C2 C -0.0325(11) -0.0532(11) 0.7220(3) 0.045(3) Uani 1 1 d . .
H2A H 0.0243 -0.0759 0.7385 0.054 Uiso 1 1 calc R U
C3 C -0.1358(11) -0.1032(11) 0.7177(4) 0.056(3) Uani 1 1 d . .
H3B H -0.1628 -0.1665 0.7302 0.067 Uiso 1 1 calc R U
C4 C -0.3833(11) 0.0200(11) 0.6688(3) 0.051(3) Uani 1 1 d . .
H4A H -0.3576 0.0945 0.6689 0.061 Uiso 1 1 calc R U
C5 C -0.4964(11) -0.0053(11) 0.6591(4) 0.052(3) Uani 1 1 d . .
H5B H -0.5447 0.0529 0.6515 0.062 Uiso 1 1 calc R U
C6 C -0.5385(9) -0.1136(11) 0.6606(3) 0.036(2) Uani 1 1 d . .
C7 C -0.4593(10) -0.1978(11) 0.6694(4) 0.048(3) Uani 1 1 d . .
H7A H -0.4832 -0.2729 0.6690 0.058 Uiso 1 1 calc R U
C8 C -0.3096(10) -0.0673(11) 0.6783(3) 0.038(3) Uani 1 1 d . .
C9 C -0.3462(11) -0.1737(11) 0.6785(4) 0.051(3) Uani 1 1 d . .
H9A H -0.2960 -0.2319 0.6848 0.061 Uiso 1 1 calc R U
C10 C -0.7146(10) -0.2327(9) 0.6608(3) 0.039(3) Uani 1 1 d . .
C11 C -0.8197(11) -0.2339(10) 0.6794(4) 0.061(4) Uani 1 1 d . .
H11A H -0.8493 -0.1660 0.6882 0.073 Uiso 1 1 calc R U
C12 C -0.8806(12) -0.3307(12) 0.6851(5) 0.065(4) Uani 1 1 d . .
H12A H -0.9521 -0.3277 0.6966 0.078 Uiso 1 1 calc R U
C13 C -0.8369(10) -0.4313(9) 0.6740(3) 0.041(3) Uani 1 1 d . .
C14 C -0.7322(11) -0.4347(10) 0.6536(3) 0.041(3) Uani 1 1 d . .
H14A H -0.7036 -0.5031 0.6449 0.049 Uiso 1 1 calc R U
C15 C -0.6740(11) -0.3357(10) 0.6469(3) 0.043(3) Uani 1 1 d . .
H15A H -0.6068 -0.3371 0.6331 0.052 Uiso 1 1 calc R U
C16 C -0.8426(10) -0.6341(9) 0.6847(3) 0.041(3) Uani 1 1 d . .
H16A H -0.7632 -0.6445 0.6841 0.050 Uiso 1 1 calc R U
C17 C -1.0117(11) -0.5542(10) 0.6838(4) 0.048(3) Uani 1 1 d . .
H17A H -1.0702 -0.5005 0.6828 0.057 Uiso 1 1 calc R U
C18 C -1.0239(11) -0.6655(10) 0.6890(3) 0.040(3) Uani 1 1 d . .
H18A H -1.0936 -0.7033 0.6917 0.048 Uiso 1 1 calc R U
C19 C 0.3155(11) 0.3614(10) 0.9253(3) 0.042(3) Uani 1 1 d . .
H19A H 0.3773 0.3816 0.9105 0.051 Uiso 1 1 calc R U
C20 C 0.2020(11) 0.2673(12) 0.9592(3) 0.051(3) Uani 1 1 d . .
H20A H 0.1713 0.2073 0.9724 0.062 Uiso 1 1 calc R U
C21 C 0.1544(11) 0.3674(12) 0.9567(3) 0.052(3) Uani 1 1 d . .
H21A H 0.0859 0.3915 0.9674 0.063 Uiso 1 1 calc R U
C22 C 0.2141(10) 0.5461(10) 0.9242(3) 0.041(3) Uani 1 1 d . .
C23 C 0.3020(10) 0.6214(12) 0.9273(4) 0.052(3) Uani 1 1 d . .
H23A H 0.3749 0.5967 0.9342 0.062 Uiso 1 1 calc R U
C24 C 0.2826(10) 0.7356(11) 0.9202(3) 0.046(3) Uani 1 1 d . .
H24A H 0.3428 0.7872 0.9215 0.056 Uiso 1 1 calc R U
C25 C 0.1717(10) 0.7718(10) 0.9110(3) 0.041(3) Uani 1 1 d . .
C26 C 0.0843(11) 0.6931(11) 0.9053(4) 0.050(3) Uani 1 1 d . .
H26A H 0.0124 0.7163 0.8969 0.059 Uiso 1 1 calc R U
C27 C 0.1052(12) 0.5806(10) 0.9123(3) 0.050(3) Uani 1 1 d . .
H27A H 0.0470 0.5276 0.9090 0.060 Uiso 1 1 calc R U
C28 C 0.0542(10) 0.9461(10) 0.9160(3) 0.039(3) Uani 1 1 d . .
C29 C 0.0434(11) 1.0605(11) 0.9064(4) 0.051(3) Uani 1 1 d . .
H29A H 0.1031 1.0957 0.8938 0.061 Uiso 1 1 calc R U
C30 C -0.0524(10) 1.1213(12) 0.9151(4) 0.056(3) Uani 1 1 d . .
H30A H -0.0569 1.1973 0.9087 0.068 Uiso 1 1 calc R U
C31 C -0.1423(10) 1.0712(10) 0.9333(3) 0.041(3) Uani 1 1 d . .
C32 C -0.1308(12) 0.9603(11) 0.9449(4) 0.052(3) Uani 1 1 d . .
H32A H -0.1888 0.9279 0.9590 0.062 Uiso 1 1 calc R U
C33 C -0.0371(11) 0.8979(11) 0.9362(3) 0.051(3) Uani 1 1 d . .
H33A H -0.0329 0.8226 0.9435 0.061 Uiso 1 1 calc R U
C34 C -0.3555(9) 1.0810(9) 0.9375(3) 0.036(2) Uani 1 1 d . .
H34A H -0.3679 1.0042 0.9336 0.043 Uiso 1 1 calc R U
C35 C -0.2666(10) 1.2433(11) 0.9451(3) 0.045(3) Uani 1 1 d . .
H35A H -0.2100 1.2984 0.9477 0.054 Uiso 1 1 calc R U
C36 C -0.3825(10) 1.2582(10) 0.9459(3) 0.042(3) Uani 1 1 d . .
H36A H -0.4192 1.3275 0.9490 0.051 Uiso 1 1 calc R U
C37 C 0.4208(9) -0.0148(9) 0.8750(3) 0.034(2) Uani 1 1 d . .
C38 C 0.2381(9) 0.0570(9) 0.7529(3) 0.032(2) Uani 1 1 d . .
C39 C 0.4036(9) -0.0481(9) 0.8350(3) 0.033(2) Uani 1 1 d . .
C40 C 0.3286(9) 0.0160(9) 0.8130(3) 0.031(2) Uani 1 1 d . .
H40A H 0.2878 0.0765 0.8228 0.038 Uiso 1 1 calc R U
C41 C 0.3169(9) -0.0142(9) 0.7755(3) 0.032(2) Uani 1 1 d . .
C42 C 0.3795(10) -0.1022(10) 0.7616(3) 0.045(3) Uani 1 1 d . .
H42A H 0.3732 -0.1192 0.7368 0.054 Uiso 1 1 calc R U
C43 C 0.4527(11) -0.1675(11) 0.7836(3) 0.047(3) Uani 1 1 d . .
C44 C 0.4635(10) -0.1384(10) 0.8204(3) 0.043(3) Uani 1 1 d . .
H44A H 0.5120 -0.1804 0.8355 0.052 Uiso 1 1 calc R U
C45 C 0.5193(17) -0.2644(16) 0.7678(4) 0.091(6) Uani 1 1 d . .
H45A H 0.5012 -0.2721 0.7422 0.137 Uiso 1 1 calc R U
H45B H 0.6002 -0.2504 0.7706 0.137 Uiso 1 1 calc R U
H45C H 0.4991 -0.3327 0.7805 0.137 Uiso 1 1 calc R U
C46 C 0.2434(9) 0.1409(9) 0.6260(3) 0.033(2) Uani 1 1 d . .
C47 C 0.1654(9) -0.0152(8) 0.5007(3) 0.029(2) Uani 1 1 d . .
C48 C 0.2701(9) 0.1400(9) 0.5850(3) 0.032(2) Uani 1 1 d . .
C49 C 0.2102(9) 0.0666(9) 0.5627(3) 0.034(2) Uani 1 1 d . .
H49A H 0.1564 0.0171 0.5727 0.041 Uiso 1 1 calc R U
C50 C 0.2308(8) 0.0671(9) 0.5250(3) 0.030(2) Uani 1 1 d . .
C51 C 0.3094(10) 0.1422(9) 0.5105(3) 0.039(3) Uani 1 1 d . .
H51A H 0.3227 0.1432 0.4853 0.047 Uiso 1 1 calc R U
C52 C 0.3695(10) 0.2172(10) 0.5334(3) 0.042(3) Uani 1 1 d . .
C53 C 0.3483(10) 0.2153(9) 0.5711(3) 0.037(3) Uani 1 1 d . .
H53A H 0.3869 0.2648 0.5866 0.044 Uiso 1 1 calc R U
C54 C 0.4531(14) 0.2996(13) 0.5165(4) 0.069(5) Uani 1 1 d . .
H54A H 0.4559 0.2879 0.4904 0.103 Uiso 1 1 calc R U
H54B H 0.4283 0.3755 0.5215 0.103 Uiso 1 1 calc R U
H54C H 0.5282 0.2879 0.5268 0.103 Uiso 1 1 calc R U

loop_
_atom_site_aniso_label
_atom_site_aniso_U_11
_atom_site_aniso_U_22
_atom_site_aniso_U_33
_atom_site_aniso_U_23
_atom_site_aniso_U_13
_atom_site_aniso_U_12
Zn1 0.0417(7) 0.0331(6) 0.0181(5) 0.0019(5) -0.0024(4) 0.0003(6)
Zn2 0.0379(6) 0.0379(6) 0.0182(5) 0.0024(5) 0.0022(5) -0.0010(6)
O1 0.053(5) 0.052(5) 0.011(3) 0.000(3) -0.005(3) 0.009(4)
O2 0.068(5) 0.049(5) 0.028(4) -0.004(4) -0.010(4) 0.022(4)
O3 0.049(5) 0.062(5) 0.016(3) -0.002(3) -0.001(3) 0.006(4)
O4 0.083(6) 0.048(5) 0.023(4) 0.003(4) -0.022(4) 0.008(4)
O5 0.055(5) 0.054(5) 0.018(3) 0.004(3) -0.002(3) -0.010(4)
O6 0.057(5) 0.065(6) 0.022(4) -0.010(4) -0.005(4) -0.006(4)
O7 0.057(5) 0.057(5) 0.016(4) -0.010(3) -0.002(3) -0.022(4)
O8 0.047(4) 0.048(5) 0.039(4) -0.001(3) 0.002(4) -0.020(4)
N1 0.037(5) 0.049(6) 0.029(5) 0.011(4) -0.004(4) -0.012(4)
N2 0.047(5) 0.048(6) 0.029(5) 0.001(4) -0.001(4) -0.011(5)
N3 0.041(5) 0.033(5) 0.057(6) 0.001(5) -0.002(4) -0.001(4)
N4 0.045(5) 0.037(5) 0.039(5) 0.004(4) 0.007(4) 0.001(4)
N5 0.049(6) 0.033(5) 0.032(5) -0.001(4) 0.002(4) 0.001(4)
N6 0.036(5) 0.043(5) 0.038(5) -0.005(4) 0.007(4) 0.009(4)
N7 0.044(5) 0.042(5) 0.046(6) -0.001(5) 0.010(5) 0.002(4)
N8 0.039(5) 0.038(5) 0.061(6) 0.004(5) 0.004(4) 0.001(5)
N9 0.032(4) 0.045(6) 0.042(5) 0.002(5) 0.003(4) 0.000(4)
N10 0.045(5) 0.047(5) 0.018(4) -0.001(4) 0.006(4) -0.003(4)
C1 0.039(6) 0.055(7) 0.039(6) 0.007(5) -0.011(5) -0.005(6)
C2 0.055(7) 0.059(8) 0.022(6) 0.014(5) -0.008(5) -0.014(6)
C3 0.067(8) 0.051(7) 0.050(7) 0.019(6) 0.002(6) -0.010(7)
C4 0.050(7) 0.049(7) 0.053(8) -0.001(6) -0.003(6) -0.006(6)
C5 0.039(7) 0.050(8) 0.066(9) 0.013(6) -0.004(6) -0.005(5)
C6 0.045(6) 0.042(6) 0.022(5) -0.002(5) 0.004(4) -0.008(6)
C7 0.041(7) 0.037(7) 0.066(9) -0.003(6) 0.003(6) -0.010(5)
C8 0.035(6) 0.050(7) 0.031(6) 0.001(5) 0.002(5) -0.010(5)
C9 0.046(7) 0.039(6) 0.068(9) 0.007(6) -0.003(6) -0.001(5)
C10 0.040(6) 0.034(6) 0.043(7) -0.003(5) 0.003(5) -0.008(5)
C11 0.057(8) 0.032(6) 0.093(11) -0.023(7) 0.029(8) 0.006(6)
C12 0.044(7) 0.055(8) 0.096(12) 0.000(8) 0.022(8) 0.003(6)
C13 0.036(6) 0.033(6) 0.054(7) -0.005(5) 0.000(5) 0.004(5)
C14 0.055(7) 0.041(6) 0.025(6) -0.006(5) 0.010(5) 0.000(6)
C15 0.046(7) 0.053(7) 0.030(6) -0.010(5) 0.008(5) -0.004(5)
C16 0.039(6) 0.038(6) 0.047(7) -0.007(6) -0.003(5) 0.006(5)
C17 0.042(7) 0.035(6) 0.066(9) 0.005(6) 0.008(6) -0.002(5)
C18 0.045(6) 0.039(6) 0.037(6) 0.005(5) 0.006(5) -0.005(5)
C19 0.052(7) 0.047(7) 0.028(6) 0.009(5) 0.004(5) 0.003(6)
C20 0.057(8) 0.061(9) 0.036(7) -0.001(6) 0.019(6) 0.005(7)
C21 0.049(7) 0.058(8) 0.051(7) -0.002(6) 0.019(6) 0.011(7)
C22 0.045(7) 0.043(7) 0.036(6) -0.005(5) 0.002(5) 0.015(6)
C23 0.036(6) 0.053(7) 0.066(8) -0.009(7) -0.003(5) 0.012(6)
C24 0.038(6) 0.054(8) 0.048(7) 0.002(6) -0.001(5) -0.003(6)
C25 0.048(7) 0.040(6) 0.036(6) -0.008(5) 0.004(5) 0.008(5)
C26 0.045(7) 0.056(8) 0.047(7) -0.009(6) -0.009(6) 0.009(6)
C27 0.053(7) 0.050(7) 0.046(7) -0.007(5) -0.003(6) -0.004(6)
C28 0.041(6) 0.041(6) 0.036(6) -0.006(5) -0.005(5) -0.006(5)
C29 0.042(7) 0.041(7) 0.070(9) 0.000(6) 0.006(6) -0.006(5)
C30 0.043(7) 0.036(6) 0.090(10) -0.009(8) 0.000(6) -0.009(6)
C31 0.044(6) 0.044(6) 0.034(6) -0.001(5) -0.004(5) 0.011(5)
C32 0.049(7) 0.058(7) 0.049(7) 0.012(6) 0.011(6) 0.006(6)
C33 0.065(7) 0.052(8) 0.036(6) 0.011(6) 0.000(6) 0.011(6)
C34 0.044(6) 0.039(6) 0.025(5) -0.001(5) -0.005(5) -0.005(5)
C35 0.041(6) 0.042(7) 0.051(7) -0.012(6) 0.004(5) 0.001(5)
C36 0.044(7) 0.043(6) 0.041(6) -0.005(5) 0.002(5) 0.013(6)
C37 0.038(6) 0.038(6) 0.028(6) 0.006(5) 0.004(5) -0.006(5)
C38 0.036(6) 0.029(5) 0.031(6) 0.000(4) -0.004(4) 0.000(4)
C39 0.036(6) 0.046(6) 0.017(5) 0.005(4) -0.006(4) -0.002(5)
C40 0.043(6) 0.035(5) 0.016(5) -0.002(4) 0.001(4) 0.001(4)
C41 0.043(6) 0.039(6) 0.013(5) 0.003(4) -0.005(4) 0.001(5)
C42 0.059(7) 0.051(7) 0.024(5) 0.002(5) 0.000(5) 0.018(6)
C43 0.065(8) 0.054(7) 0.022(6) -0.003(5) -0.001(5) 0.023(6)
C44 0.052(7) 0.050(8) 0.028(6) 0.003(5) -0.004(5) 0.014(6)
C45 0.134(15) 0.103(13) 0.037(7) 0.001(8) 0.006(9) 0.079(12)
C46 0.042(6) 0.040(7) 0.017(5) -0.002(4) -0.007(4) 0.010(5)
C47 0.035(5) 0.032(5) 0.020(5) -0.003(4) -0.008(4) 0.001(4)
C48 0.043(6) 0.040(6) 0.011(5) 0.002(4) -0.003(4) 0.000(5)
C49 0.044(6) 0.030(5) 0.028(5) 0.003(5) -0.004(5) -0.004(4)
C50 0.036(5) 0.037(5) 0.017(5) -0.004(4) 0.001(4) 0.001(4)
C51 0.053(7) 0.045(7) 0.019(5) -0.006(5) 0.001(4) -0.008(5)
C52 0.050(7) 0.044(6) 0.032(6) -0.002(5) 0.009(5) -0.015(5)
C53 0.045(6) 0.039(6) 0.026(6) -0.012(5) -0.011(5) -0.002(5)
C54 0.093(12) 0.074(10) 0.038(7) -0.011(7) 0.009(7) -0.050(9)

loop_
_atom_type_symbol
_atom_type_description
_atom_type_scat_dispersion_real
_atom_type_scat_dispersion_imag
_atom_type_scat_source
C C 0.0033 0.0016 'International Tables Vol C Tables 4.2.6.8 and 6.1.1.4'
H H 0.0000 0.0000 'International Tables Vol C Tables 4.2.6.8 and 6.1.1.4'
N N 0.0061 0.0033 'International Tables Vol C Tables 4.2.6.8 and 6.1.1.4'
O O 0.0106 0.0060 'International Tables Vol C Tables 4.2.6.8 and 6.1.1.4'
Zn Zn 0.2839 1.4301 'International Tables Vol C Tables 4.2.6.8 and 6.1.1.4'

loop_
_geom_angle_atom_site_label_1
_geom_angle_atom_site_label_2
_geom_angle_atom_site_label_3
_geom_angle
_geom_angle_site_symmetry_1
_geom_angle_site_symmetry_3
O1 Zn1 O5 104.7(3) . .
O1 Zn1 N5 132.0(4) . 1_665
O5 Zn1 N5 106.9(4) . 1_665
O1 Zn1 N1 102.8(4) . .
O5 Zn1 N1 102.1(4) . .
N5 Zn1 N1 104.9(4) 1_665 .
O7 Zn2 O3 101.9(3) 2 .
O7 Zn2 N10 124.8(4) 2 1_645
O3 Zn2 N10 111.9(3) . 1_645
O7 Zn2 N6 105.5(4) 2 .
O3 Zn2 N6 101.8(4) . .
N10 Zn2 N6 108.5(4) 1_645 .
C38 O1 Zn1 114.6(7) . .
C37 O3 Zn2 113.2(7) . .
C46 O5 Zn1 108.6(6) . .
C47 O7 Zn2 114.0(7) . 2_554
C1 N1 C2 105.0(10) . .
C1 N1 Zn1 131.4(8) . .
C2 N1 Zn1 122.4(8) . .
C1 N2 C3 106.9(10) . .
C1 N2 C8 128.0(10) . .
C3 N2 C8 125.1(10) . .
C6 N3 C10 125.6(11) . .
C6 N3 H3A 117.2 . .
C10 N3 H3A 117.2 . .
C16 N4 C17 106.7(10) . .
C16 N4 C13 124.9(10) . .
C17 N4 C13 128.4(10) . .
C16 N5 C18 106.4(9) . .
C16 N5 Zn1 123.3(8) . 1_445
C18 N5 Zn1 129.5(8) . 1_445
C19 N6 C20 106.1(10) . .
C19 N6 Zn2 132.2(8) . .
C20 N6 Zn2 121.7(9) . .
C19 N7 C21 106.5(10) . .
C19 N7 C22 128.2(10) . .
C21 N7 C22 125.3(10) . .
C28 N8 C25 126.5(10) . .
C28 N8 H8A 116.7 . .
C25 N8 H8A 116.7 . .
C34 N9 C35 107.8(9) . .
C34 N9 C31 125.0(10) . .
C35 N9 C31 127.0(10) . .
C34 N10 C36 105.3(9) . .
C34 N10 Zn2 122.7(8) . 1_465
C36 N10 Zn2 131.6(8) . 1_465
N2 C1 N1 112.2(10) . .
N2 C1 H1A 123.9 . .
N1 C1 H1A 123.9 . .
C3 C2 N1 109.0(11) . .
C3 C2 H2A 125.5 . .
N1 C2 H2A 125.5 . .
C2 C3 N2 106.8(10) . .
C2 C3 H3B 126.6 . .
N2 C3 H3B 126.6 . .
C8 C4 C5 119.2(12) . .
C8 C4 H4A 120.4 . .
C5 C4 H4A 120.4 . .
C6 C5 C4 121.8(12) . .
C6 C5 H5B 119.1 . .
C4 C5 H5B 119.1 . .
C5 C6 N3 118.8(12) . .
C5 C6 C7 116.1(11) . .
N3 C6 C7 125.0(11) . .
C9 C7 C6 122.3(11) . .
C9 C7 H7A 118.9 . .
C6 C7 H7A 118.9 . .
C9 C8 C4 120.6(11) . .
C9 C8 N2 118.9(11) . .
C4 C8 N2 120.3(11) . .
C8 C9 C7 119.8(12) . .
C8 C9 H9A 120.1 . .
C7 C9 H9A 120.1 . .
C11 C10 N3 121.4(10) . .
C11 C10 C15 117.4(10) . .
N3 C10 C15 121.1(10) . .
C12 C11 C10 122.5(11) . .
C12 C11 H11A 118.8 . .
C10 C11 H11A 118.8 . .
C13 C12 C11 119.9(12) . .
C13 C12 H12A 120.0 . .
C11 C12 H12A 120.0 . .
C12 C13 N4 122.4(11) . .
C12 C13 C14 119.9(11) . .
N4 C13 C14 117.6(10) . .
C15 C14 C13 119.2(11) . .
C15 C14 H14A 120.4 . .
C13 C14 H14A 120.4 . .
C14 C15 C10 120.9(10) . .
C14 C15 H15A 119.6 . .
C10 C15 H15A 119.6 . .
N5 C16 N4 111.7(10) . .
N5 C16 H16A 124.2 . .
N4 C16 H16A 124.2 . .
C18 C17 N4 106.2(11) . .
C18 C17 H17A 126.9 . .
N4 C17 H17A 126.9 . .
C17 C18 N5 109.1(11) . .
C17 C18 H18A 125.5 . .
N5 C18 H18A 125.5 . .
N6 C19 N7 111.2(10) . .
N6 C19 H19A 124.4 . .
N7 C19 H19A 124.4 . .
C21 C20 N6 111.4(12) . .
C21 C20 H20A 124.3 . .
N6 C20 H20A 124.3 . .
C20 C21 N7 104.8(10) . .
C20 C21 H21A 127.6 . .
N7 C21 H21A 127.6 . .
C23 C22 C27 120.9(11) . .
C23 C22 N7 120.7(11) . .
C27 C22 N7 118.3(11) . .
C22 C23 C24 119.8(11) . .
C22 C23 H23A 120.1 . .
C24 C23 H23A 120.1 . .
C23 C24 C25 119.4(12) . .
C23 C24 H24A 120.3 . .
C25 C24 H24A 120.3 . .
C26 C25 C24 120.2(11) . .
C26 C25 N8 121.5(11) . .
C24 C25 N8 118.3(11) . .
C27 C26 C25 119.3(12) . .
C27 C26 H26A 120.3 . .
C25 C26 H26A 120.3 . .
C26 C27 C22 120.0(12) . .
C26 C27 H27A 120.0 . .
C22 C27 H27A 120.0 . .
N8 C28 C33 123.5(11) . .
N8 C28 C29 119.5(11) . .
C33 C28 C29 116.9(11) . .
C30 C29 C28 121.5(12) . .
C30 C29 H29A 119.2 . .
C28 C29 H29A 119.2 . .
C29 C30 C31 120.5(13) . .
C29 C30 H30A 119.8 . .
C31 C30 H30A 119.8 . .
C30 C31 C32 118.9(11) . .
C30 C31 N9 122.1(11) . .
C32 C31 N9 119.0(11) . .
C33 C32 C31 121.5(12) . .
C33 C32 H32A 119.2 . .
C31 C32 H32A 119.2 . .
C32 C33 C28 120.5(12) . .
C32 C33 H33A 119.8 . .
C28 C33 H33A 119.8 . .
N10 C34 N9 111.3(10) . .
N10 C34 H34A 124.3 . .
N9 C34 H34A 124.3 . .
C36 C35 N9 105.2(11) . .
C36 C35 H35A 127.4 . .
N9 C35 H35A 127.4 . .
C35 C36 N10 110.4(10) . .
C35 C36 H36A 124.8 . .
N10 C36 H36A 124.8 . .
O4 C37 O3 125.8(10) . .
O4 C37 C39 119.6(10) . .
O3 C37 C39 114.6(9) . .
O2 C38 O1 122.1(9) . .
O2 C38 C41 122.8(9) . .
O1 C38 C41 115.1(9) . .
C44 C39 C40 120.6(9) . .
C44 C39 C37 120.2(9) . .
C40 C39 C37 119.2(10) . .
C41 C40 C39 118.3(9) . .
C41 C40 H40A 120.9 . .
C39 C40 H40A 120.9 . .
C42 C41 C40 119.7(9) . .
C42 C41 C38 123.5(9) . .
C40 C41 C38 116.7(9) . .
C41 C42 C43 122.2(9) . .
C41 C42 H42A 118.9 . .
C43 C42 H42A 118.9 . .
C44 C43 C42 117.9(10) . .
C44 C43 C45 120.9(11) . .
C42 C43 C45 121.1(10) . .
C39 C44 C43 121.2(10) . .
C39 C44 H44A 119.4 . .
C43 C44 H44A 119.4 . .
C43 C45 H45A 109.5 . .
C43 C45 H45B 109.5 . .
H45A C45 H45B 109.5 . .
C43 C45 H45C 109.5 . .
H45A C45 H45C 109.5 . .
H45B C45 H45C 109.5 . .
O6 C46 O5 124.1(9) . .
O6 C46 C48 118.3(10) . .
O5 C46 C48 117.6(9) . .
O8 C47 O7 123.8(9) . .
O8 C47 C50 120.8(9) . .
O7 C47 C50 115.4(9) . .
C49 C48 C53 121.7(9) . .
C49 C48 C46 118.7(9) . .
C53 C48 C46 119.6(9) . .
C48 C49 C50 119.5(10) . .
C48 C49 H49A 120.3 . .
C50 C49 H49A 120.3 . .
C51 C50 C49 119.6(9) . .
C51 C50 C47 121.3(9) . .
C49 C50 C47 119.0(9) . .
C50 C51 C52 120.6(9) . .
C50 C51 H51A 119.7 . .
C52 C51 H51A 119.7 . .
C53 C52 C51 119.1(10) . .
C53 C52 C54 121.8(10) . .
C51 C52 C54 119.1(10) . .
C48 C53 C52 119.6(9) . .
C48 C53 H53A 120.2 . .
C52 C53 H53A 120.2 . .
C52 C54 H54A 109.5 . .
C52 C54 H54B 109.5 . .
H54A C54 H54B 109.5 . .
C52 C54 H54C 109.5 . .
H54A C54 H54C 109.5 . .
H54B C54 H54C 109.5 . .

loop_
_geom_bond_atom_site_label_1
_geom_bond_atom_site_label_2
_geom_bond_distance
_geom_bond_site_symmetry_2
Zn1 O1 1.953(7) .
Zn1 O5 1.990(7) .
Zn1 N5 2.008(9) 1_665
Zn1 N1 2.038(9) .
Zn2 O7 1.944(7) 2
Zn2 O3 1.983(7) .
Zn2 N10 2.003(9) 1_645
Zn2 N6 2.029(9) .
O1 C38 1.305(13) .
O2 C38 1.221(12) .
O3 C37 1.266(13) .
O4 C37 1.219(13) .
O5 C46 1.273(13) .
O6 C46 1.243(13) .
O7 C47 1.284(12) .
O7 Zn2 1.944(7) 2_554
O8 C47 1.216(13) .
N1 C1 1.333(14) .
N1 C2 1.373(14) .
N2 C1 1.308(15) .
N2 C3 1.377(16) .
N2 C8 1.454(15) .
N3 C6 1.386(13) .
N3 C10 1.406(14) .
N3 H3A 0.8600 .
N4 C16 1.328(14) .
N4 C17 1.390(16) .
N4 C13 1.412(15) .
N5 C16 1.301(15) .
N5 C18 1.377(15) .
N5 Zn1 2.008(9) 1_445
N6 C19 1.294(15) .
N6 C20 1.358(15) .
N7 C19 1.330(15) .
N7 C21 1.406(16) .
N7 C22 1.429(16) .
N8 C28 1.371(14) .
N8 C25 1.404(15) .
N8 H8A 0.8600 .
N9 C34 1.345(14) .
N9 C35 1.374(16) .
N9 C31 1.455(14) .
N10 C34 1.316(14) .
N10 C36 1.376(16) .
N10 Zn2 2.003(9) 1_465
C1 H1A 0.9300 .
C2 C3 1.346(17) .
C2 H2A 0.9300 .
C3 H3B 0.9300 .
C4 C8 1.385(18) .
C4 C5 1.392(18) .
C4 H4A 0.9300 .
C5 C6 1.372(17) .
C5 H5B 0.9300 .
C6 C7 1.394(17) .
C7 C9 1.386(17) .
C7 H7A 0.9300 .
C8 C9 1.329(17) .
C9 H9A 0.9300 .
C10 C11 1.396(17) .
C10 C15 1.400(16) .
C11 C12 1.361(19) .
C11 H11A 0.9300 .
C12 C13 1.355(17) .
C12 H12A 0.9300 .
C13 C14 1.427(16) .
C14 C15 1.373(16) .
C14 H14A 0.9300 .
C15 H15A 0.9300 .
C16 H16A 0.9300 .
C17 C18 1.337(15) .
C17 H17A 0.9300 .
C18 H18A 0.9300 .
C19 H19A 0.9300 .
C20 C21 1.310(18) .
C20 H20A 0.9300 .
C21 H21A 0.9300 .
C22 C23 1.359(18) .
C22 C27 1.399(17) .
C23 C24 1.393(19) .
C23 H23A 0.9300 .
C24 C25 1.398(17) .
C24 H24A 0.9300 .
C25 C26 1.393(18) .
C26 C27 1.375(18) .
C26 H26A 0.9300 .
C27 H27A 0.9300 .
C28 C33 1.409(17) .
C28 C29 1.404(17) .
C29 C30 1.362(18) .
C29 H29A 0.9300 .
C30 C31 1.371(17) .
C30 H30A 0.9300 .
C31 C32 1.385(18) .
C32 C33 1.353(17) .
C32 H32A 0.9300 .
C33 H33A 0.9300 .
C34 H34A 0.9300 .
C35 C36 1.358(16) .
C35 H35A 0.9300 .
C36 H36A 0.9300 .
C37 C39 1.519(14) .
C38 C41 1.492(14) .
C39 C44 1.381(16) .
C39 C40 1.405(14) .
C40 C41 1.417(14) .
C40 H40A 0.9300 .
C41 C42 1.366(15) .
C42 C43 1.399(15) .
C42 H42A 0.9300 .
C43 C44 1.389(16) .
C43 C45 1.497(17) .
C44 H44A 0.9300 .
C45 H45A 0.9600 .
C45 H45B 0.9600 .
C45 H45C 0.9600 .
C46 C48 1.520(13) .
C47 C50 1.520(14) .
C48 C49 1.378(15) .
C48 C53 1.370(15) .
C49 C50 1.391(15) .
C49 H49A 0.9300 .
C50 C51 1.379(15) .
C51 C52 1.404(15) .
C51 H51A 0.9300 .
C52 C53 1.392(16) .
C52 C54 1.507(16) .
C53 H53A 0.9300 .
C54 H54A 0.9600 .
C54 H54B 0.9600 .
C54 H54C 0.9600 .

loop_
_geom_hbond_atom_site_label_D
_geom_hbond_atom_site_label_H
_geom_hbond_atom_site_label_A
_geom_hbond_distance_DH
_geom_hbond_distance_HA
_geom_hbond_distance_DA
_geom_hbond_angle_DHA
_geom_hbond_site_symmetry_A
N3 H3A O5 0.86 2.52 3.358(13) 164.0 1_455
N8 H8A O3 0.86 2.43 3.271(13) 165.0 1_565
